data_7221569
loop_
_publ_author_name
'Knepper, Ingo'
'Seichter, Wilhelm'
'Skobridis, Konstantinos'
'Theodorou, Vassiliki'
'Weber, Edwin'

_publ_section_title
;
 Aspects of crystal engineering arising from packing behavior of
 functional mono para-substituted trityl compounds
;
_journal_issue 33
_journal_name_full CrystEngComm
_journal_page_first 6355
_journal_paper_doi 10.1039/C5CE00871A
_journal_volume 17
_journal_year 2015
_chemical_formula_moiety 'C25 H20 O'
_chemical_formula_sum 'C25 H20 O'
_chemical_formula_weight 336.41
_chemical_name_systematic
;
 ?
;
_space_group_crystal_system monoclinic
_space_group_IT_number 4
_space_group_name_Hall 'P 2yb'
_space_group_name_H-M_alt 'P 1 21 1'
_symmetry_space_group_name_Hall 'P 2yb'
_symmetry_space_group_name_H-M 'P 1 21 1'
_atom_sites_solution_hydrogens mixed
_audit_creation_method SHELXL-2013
_audit_update_record
;
2015-07-07 deposited with the CCDC.
2015-07-16 downloaded from the CCDC.
;
_cell_angle_alpha 90
_cell_angle_beta 99.978(4)
_cell_angle_gamma 90
_cell_formula_units_Z 2
_cell_length_a 8.9849(6)
_cell_length_b 5.7029(3)
_cell_length_c 17.1999(11)
_cell_measurement_reflns_used 6299
_cell_measurement_temperature 100(2)
_cell_measurement_theta_max 30.63
_cell_measurement_theta_min 2.40
_cell_volume 867.99(9)
_computing_cell_refinement 'SAINT-NT (Sheldrick, 2008)'
_computing_data_collection 'Kappa APEX 2 (Bruker AXS)'
_computing_data_reduction SAINT
_computing_molecular_graphics 'ORTEP-3 (Farrugia, 2012)'
_computing_publication_material SHELXTL
_computing_structure_refinement 'SHELXL-2013 (Sheldrick, 2013)'
_computing_structure_solution 'SHELXS-97 (Sheldrick, 2008)'
_diffrn_ambient_temperature 100(2)
_diffrn_measured_fraction_theta_full 0.997
_diffrn_measured_fraction_theta_max 0.997
_diffrn_measurement_device_type 'CCD area detector'
_diffrn_measurement_method 'phi and omega scans'
_diffrn_radiation_type MoK\a
_diffrn_radiation_wavelength 0.71073
_diffrn_reflns_av_R_equivalents 0.0222
_diffrn_reflns_av_unetI/netI 0.0268
_diffrn_reflns_laue_measured_fraction_full 0.997
_diffrn_reflns_laue_measured_fraction_max 0.997
_diffrn_reflns_limit_h_max 12
_diffrn_reflns_limit_h_min -12
_diffrn_reflns_limit_k_max 8
_diffrn_reflns_limit_k_min -8
_diffrn_reflns_limit_l_max 24
_diffrn_reflns_limit_l_min -24
_diffrn_reflns_number 12855
_diffrn_reflns_point_group_measured_fraction_full 0.998
_diffrn_reflns_point_group_measured_fraction_max 0.998
_diffrn_reflns_theta_full 25.242
_diffrn_reflns_theta_max 30.097
_diffrn_reflns_theta_min 2.302
_exptl_absorpt_coefficient_mu 0.077
_exptl_absorpt_correction_type none
_exptl_crystal_colour colourless
_exptl_crystal_density_diffrn 1.287
_exptl_crystal_description irregular
_exptl_crystal_F_000 356
_exptl_crystal_size_max 0.360
_exptl_crystal_size_mid 0.150
_exptl_crystal_size_min 0.080
_refine_diff_density_max 0.340
_refine_diff_density_min -0.186
_refine_diff_density_rms 0.044
_refine_ls_abs_structure_details
;
 Refined as an inversion twin.
;
_refine_ls_abs_structure_Flack 1.0(14)
_refine_ls_extinction_method none
_refine_ls_goodness_of_fit_ref 1.037
_refine_ls_hydrogen_treatment mixed
_refine_ls_matrix_type full
_refine_ls_number_parameters 240
_refine_ls_number_reflns 4710
_refine_ls_number_restraints 2
_refine_ls_restrained_S_all 1.037
_refine_ls_R_factor_all 0.0393
_refine_ls_R_factor_gt 0.0358
_refine_ls_shift/su_max 0.000
_refine_ls_shift/su_mean 0.000
_refine_ls_structure_factor_coef Fsqd
_refine_ls_weighting_details 'w=1/[\s^2^(Fo^2^)+(0.0561P)^2^+0.1424P] where P=(Fo^2^+2Fc^2^)/3'
_refine_ls_weighting_scheme calc
_refine_ls_wR_factor_gt 0.0924
_refine_ls_wR_factor_ref 0.0952
_reflns_Friedel_coverage 0.830
_reflns_friedel_fraction_full 1.000
_reflns_friedel_fraction_max 0.999
_reflns_number_gt 4409
_reflns_number_total 4710
_reflns_threshold_expression 'I > 2\s(I)'
_cod_data_source_file c5ce00871a1.cif
_cod_data_source_block Skob_114_0m
_cod_depositor_comments 'Adding full bibliography for 7221566--7221570.cif.'
_cod_database_code 7221569
_shelx_space_group_comment
;
The symmetry employed for this shelxl refinement is uniquely defined
by the following loop, which should always be used as a source of
symmetry information in preference to the above space-group names.
They are only intended as comments.
;
_shelx_estimated_absorpt_t_min 0.973
_shelx_estimated_absorpt_t_max 0.994
_shelxl_version_number 2013-4

loop_
_space_group_symop_operation_xyz
'x, y, z'
'-x, y+1/2, -z'

loop_
_atom_site_label
_atom_site_type_symbol
_atom_site_fract_x
_atom_site_fract_y
_atom_site_fract_z
_atom_site_U_iso_or_equiv
_atom_site_adp_type
_atom_site_occupancy
_atom_site_site_symmetry_order
_atom_site_calc_flag
_atom_site_refinement_flags_posn
_atom_site_refinement_flags_adp
O1 O 0.18722(13) 0.2423(2) 0.63195(7) 0.0144(2) Uani 1 1 d D .
H1 H 0.252(2) 0.204(5) 0.6036(13) 0.033(7) Uiso 1 1 d D .
C1 C 0.06989(17) 0.5472(3) 0.69053(9) 0.0118(3) Uani 1 1 d . .
C2 C 0.00778(19) 0.3903(3) 0.73880(9) 0.0154(3) Uani 1 1 d . .
H2 H 0.0573 0.2456 0.7533 0.018 Uiso 1 1 calc R U
C3 C -0.12482(19) 0.4434(3) 0.76568(10) 0.0193(3) Uani 1 1 d . .
H3 H -0.1651 0.3357 0.7987 0.023 Uiso 1 1 calc R U
C4 C -0.19937(19) 0.6540(3) 0.74446(10) 0.0184(3) Uani 1 1 d . .
H4 H -0.2910 0.6899 0.7624 0.022 Uiso 1 1 calc R U
C5 C -0.13845(19) 0.8107(3) 0.69695(10) 0.0171(3) Uani 1 1 d . .
H5 H -0.1888 0.9545 0.6822 0.021 Uiso 1 1 calc R U
C6 C -0.00342(18) 0.7590(3) 0.67043(9) 0.0149(3) Uani 1 1 d . .
H6 H 0.0382 0.8688 0.6386 0.018 Uiso 1 1 calc R U
C7 C 0.26159(17) 0.6318(3) 0.60020(9) 0.0117(3) Uani 1 1 d . .
C8 C 0.16353(18) 0.6421(3) 0.52749(9) 0.0151(3) Uani 1 1 d . .
H8 H 0.0734 0.5516 0.5195 0.018 Uiso 1 1 calc R U
C9 C 0.19667(18) 0.7833(3) 0.46702(9) 0.0168(3) Uani 1 1 d . .
H9 H 0.1291 0.7894 0.4180 0.020 Uiso 1 1 calc R U
C10 C 0.32878(19) 0.9162(3) 0.47795(10) 0.0176(3) Uani 1 1 d . .
H10 H 0.3504 1.0152 0.4369 0.021 Uiso 1 1 calc R U
C11 C 0.42863(19) 0.9033(3) 0.54906(10) 0.0167(3) Uani 1 1 d . .
H11 H 0.5198 0.9913 0.5564 0.020 Uiso 1 1 calc R U
C12 C 0.39513(17) 0.7606(3) 0.60996(9) 0.0133(3) Uani 1 1 d . .
H12 H 0.4642 0.7516 0.6584 0.016 Uiso 1 1 calc R U
C13 C 0.21823(17) 0.4739(3) 0.66463(9) 0.0112(3) Uani 1 1 d . .
C14 C 0.34038(17) 0.4625(2) 0.73861(9) 0.0117(3) Uani 1 1 d . .
C15 C 0.43455(18) 0.2694(3) 0.75591(9) 0.0156(3) Uani 1 1 d . .
H15 H 0.4261 0.1415 0.7200 0.019 Uiso 1 1 calc R U
C16 C 0.54122(18) 0.2602(3) 0.82502(9) 0.0159(3) Uani 1 1 d . .
H16 H 0.6034 0.1252 0.8354 0.019 Uiso 1 1 calc R U
C17 C 0.55920(17) 0.4441(3) 0.87950(9) 0.0116(3) Uani 1 1 d . .
C18 C 0.46368(19) 0.6379(3) 0.86159(9) 0.0164(3) Uani 1 1 d . .
H18 H 0.4724 0.7666 0.8972 0.020 Uiso 1 1 calc R U
C19 C 0.35670(18) 0.6462(3) 0.79306(9) 0.0158(3) Uani 1 1 d . .
H19 H 0.2931 0.7798 0.7829 0.019 Uiso 1 1 calc R U
C20 C 0.67481(17) 0.4367(3) 0.95318(9) 0.0127(3) Uani 1 1 d . .
C21 C 0.6841(2) 0.6159(3) 1.00917(10) 0.0205(3) Uani 1 1 d . .
H21 H 0.6157 0.7439 1.0000 0.025 Uiso 1 1 calc R U
C22 C 0.7913(2) 0.6113(3) 1.07791(11) 0.0239(4) Uani 1 1 d . .
H22 H 0.7958 0.7361 1.1148 0.029 Uiso 1 1 calc R U
C23 C 0.89177(19) 0.4256(3) 1.09292(10) 0.0199(3) Uani 1 1 d . .
H23 H 0.9646 0.4219 1.1401 0.024 Uiso 1 1 calc R U
C24 C 0.8846(2) 0.2461(3) 1.03853(10) 0.0230(3) Uani 1 1 d . .
H24 H 0.9530 0.1181 1.0482 0.028 Uiso 1 1 calc R U
C25 C 0.7777(2) 0.2518(3) 0.96951(10) 0.0213(3) Uani 1 1 d . .
H25 H 0.7745 0.1272 0.9326 0.026 Uiso 1 1 calc R U

loop_
_atom_site_aniso_label
_atom_site_aniso_U_11
_atom_site_aniso_U_22
_atom_site_aniso_U_33
_atom_site_aniso_U_23
_atom_site_aniso_U_13
_atom_site_aniso_U_12
O1 0.0164(5) 0.0114(5) 0.0158(5) -0.0033(4) 0.0036(4) -0.0025(4)
C1 0.0101(6) 0.0146(6) 0.0105(6) -0.0012(5) 0.0009(5) -0.0021(5)
C2 0.0148(7) 0.0180(7) 0.0129(7) 0.0028(6) 0.0012(5) -0.0008(6)
C3 0.0163(7) 0.0248(8) 0.0180(7) 0.0043(6) 0.0063(6) -0.0031(6)
C4 0.0129(7) 0.0254(8) 0.0177(7) -0.0014(7) 0.0049(6) -0.0003(6)
C5 0.0137(7) 0.0181(7) 0.0197(7) -0.0001(6) 0.0033(6) 0.0012(6)
C6 0.0150(7) 0.0140(6) 0.0163(7) 0.0001(6) 0.0044(6) -0.0016(6)
C7 0.0114(6) 0.0120(6) 0.0123(6) 0.0001(5) 0.0038(5) 0.0013(5)
C8 0.0119(7) 0.0186(7) 0.0146(7) 0.0003(6) 0.0017(5) -0.0001(6)
C9 0.0162(7) 0.0210(7) 0.0130(6) 0.0022(6) 0.0020(5) 0.0035(6)
C10 0.0191(8) 0.0175(7) 0.0182(7) 0.0056(6) 0.0087(6) 0.0034(6)
C11 0.0145(7) 0.0158(7) 0.0210(7) 0.0015(6) 0.0064(6) -0.0015(6)
C12 0.0117(7) 0.0144(6) 0.0137(6) -0.0001(6) 0.0020(5) 0.0005(6)
C13 0.0115(6) 0.0107(6) 0.0111(6) -0.0007(5) 0.0014(5) -0.0018(5)
C14 0.0107(6) 0.0128(6) 0.0114(6) 0.0008(5) 0.0017(5) -0.0013(5)
C15 0.0168(7) 0.0133(6) 0.0155(7) -0.0034(6) -0.0004(6) 0.0008(6)
C16 0.0152(7) 0.0132(6) 0.0185(7) -0.0014(6) 0.0001(6) 0.0034(6)
C17 0.0104(6) 0.0138(6) 0.0108(6) 0.0012(5) 0.0030(5) -0.0012(5)
C18 0.0181(8) 0.0155(6) 0.0141(7) -0.0039(6) -0.0007(6) 0.0031(6)
C19 0.0167(7) 0.0141(6) 0.0155(7) -0.0011(6) -0.0005(6) 0.0041(6)
C20 0.0112(6) 0.0155(6) 0.0114(6) 0.0011(6) 0.0023(5) -0.0014(6)
C21 0.0204(8) 0.0204(8) 0.0183(7) -0.0035(6) -0.0034(6) 0.0052(7)
C22 0.0259(9) 0.0244(8) 0.0184(8) -0.0049(7) -0.0051(7) 0.0024(7)
C23 0.0164(8) 0.0278(8) 0.0144(7) 0.0025(7) -0.0007(6) -0.0010(7)
C24 0.0220(8) 0.0251(8) 0.0199(8) 0.0024(7) -0.0017(6) 0.0086(7)
C25 0.0238(8) 0.0209(8) 0.0173(7) -0.0021(7) -0.0017(6) 0.0070(7)

loop_
_atom_type_symbol
_atom_type_description
_atom_type_scat_dispersion_real
_atom_type_scat_dispersion_imag
_atom_type_scat_source
C C 0.0033 0.0016 'International Tables Vol C Tables 4.2.6.8 and 6.1.1.4'
H H 0.0000 0.0000 'International Tables Vol C Tables 4.2.6.8 and 6.1.1.4'
O O 0.0106 0.0060 'International Tables Vol C Tables 4.2.6.8 and 6.1.1.4'

loop_
_geom_angle_atom_site_label_1
_geom_angle_atom_site_label_2
_geom_angle_atom_site_label_3
_geom_angle
C13 O1 H1 111(2)
C6 C1 C2 118.83(14)
C6 C1 C13 124.22(13)
C2 C1 C13 116.95(14)
C3 C2 C1 120.84(15)
C3 C2 H2 119.6
C1 C2 H2 119.6
C2 C3 C4 120.25(15)
C2 C3 H3 119.9
C4 C3 H3 119.9
C5 C4 C3 119.30(15)
C5 C4 H4 120.3
C3 C4 H4 120.3
C4 C5 C6 120.63(15)
C4 C5 H5 119.7
C6 C5 H5 119.7
C1 C6 C5 120.13(15)
C1 C6 H6 119.9
C5 C6 H6 119.9
C12 C7 C8 118.76(14)
C12 C7 C13 123.07(13)
C8 C7 C13 118.15(13)
C9 C8 C7 120.67(15)
C9 C8 H8 119.7
C7 C8 H8 119.7
C8 C9 C10 120.19(15)
C8 C9 H9 119.9
C10 C9 H9 119.9
C11 C10 C9 119.71(15)
C11 C10 H10 120.1
C9 C10 H10 120.1
C10 C11 C12 120.03(15)
C10 C11 H11 120.0
C12 C11 H11 120.0
C7 C12 C11 120.61(14)
C7 C12 H12 119.7
C11 C12 H12 119.7
O1 C13 C7 108.23(11)
O1 C13 C14 110.29(12)
C7 C13 C14 113.04(12)
O1 C13 C1 104.10(12)
C7 C13 C1 113.13(12)
C14 C13 C1 107.69(11)
C15 C14 C19 117.51(14)
C15 C14 C13 122.29(13)
C19 C14 C13 120.16(13)
C14 C15 C16 121.09(14)
C14 C15 H15 119.5
C16 C15 H15 119.5
C15 C16 C17 121.79(14)
C15 C16 H16 119.1
C17 C16 H16 119.1
C16 C17 C18 116.73(13)
C16 C17 C20 122.05(13)
C18 C17 C20 121.22(13)
C19 C18 C17 121.45(14)
C19 C18 H18 119.3
C17 C18 H18 119.3
C18 C19 C14 121.43(14)
C18 C19 H19 119.3
C14 C19 H19 119.3
C21 C20 C25 117.05(14)
C21 C20 C17 120.95(14)
C25 C20 C17 122.00(14)
C22 C21 C20 121.50(15)
C22 C21 H21 119.2
C20 C21 H21 119.2
C23 C22 C21 120.39(16)
C23 C22 H22 119.8
C21 C22 H22 119.8
C24 C23 C22 119.18(16)
C24 C23 H23 120.4
C22 C23 H23 120.4
C23 C24 C25 120.31(17)
C23 C24 H24 119.8
C25 C24 H24 119.8
C24 C25 C20 121.56(16)
C24 C25 H25 119.2
C20 C25 H25 119.2

loop_
_geom_bond_atom_site_label_1
_geom_bond_atom_site_label_2
_geom_bond_distance
O1 C13 1.4437(18)
O1 H1 0.847(12)
C1 C6 1.390(2)
C1 C2 1.401(2)
C1 C13 1.535(2)
C2 C3 1.384(2)
C2 H2 0.9500
C3 C4 1.393(2)
C3 H3 0.9500
C4 C5 1.386(2)
C4 H4 0.9500
C5 C6 1.400(2)
C5 H5 0.9500
C6 H6 0.9500
C7 C12 1.392(2)
C7 C8 1.401(2)
C7 C13 1.530(2)
C8 C9 1.388(2)
C8 H8 0.9500
C9 C10 1.393(2)
C9 H9 0.9500
C10 C11 1.388(2)
C10 H10 0.9500
C11 C12 1.400(2)
C11 H11 0.9500
C12 H12 0.9500
C13 C14 1.531(2)
C14 C15 1.389(2)
C14 C19 1.396(2)
C15 C16 1.393(2)
C15 H15 0.9500
C16 C17 1.397(2)
C16 H16 0.9500
C17 C18 1.401(2)
C17 C20 1.494(2)
C18 C19 1.387(2)
C18 H18 0.9500
C19 H19 0.9500
C20 C21 1.397(2)
C20 C25 1.398(2)
C21 C22 1.390(2)
C21 H21 0.9500
C22 C23 1.386(3)
C22 H22 0.9500
C23 C24 1.381(3)
C23 H23 0.9500
C24 C25 1.392(2)
C24 H24 0.9500
C25 H25 0.9500

loop_
_geom_hbond_atom_site_label_D
_geom_hbond_atom_site_label_H
_geom_hbond_atom_site_label_A
_geom_hbond_distance_DH
_geom_hbond_distance_HA
_geom_hbond_distance_DA
_geom_hbond_angle_DHA
_geom_hbond_site_symmetry_A
O1 H1 Cg2 0.85(2) 2.756(10) 3.352(2) 129(2) 1_545
C6 H6 O1 0.95 2.53 3.371(2) 147.8 1_565
C15 H15 O1 0.95 2.47 2.805(2) 100.6 .

loop_
_geom_torsion_atom_site_label_1
_geom_torsion_atom_site_label_2
_geom_torsion_atom_site_label_3
_geom_torsion_atom_site_label_4
_geom_torsion
C6 C1 C2 C3 0.5(2)
C13 C1 C2 C3 179.25(14)
C1 C2 C3 C4 0.5(2)
C2 C3 C4 C5 -0.7(2)
C3 C4 C5 C6 -0.1(2)
C2 C1 C6 C5 -1.3(2)
C13 C1 C6 C5 -179.93(15)
C4 C5 C6 C1 1.1(2)
C12 C7 C8 C9 -1.8(2)
C13 C7 C8 C9 179.66(14)
C7 C8 C9 C10 0.3(2)
C8 C9 C10 C11 1.3(2)
C9 C10 C11 C12 -1.2(2)
C8 C7 C12 C11 1.9(2)
C13 C7 C12 C11 -179.67(14)
C10 C11 C12 C7 -0.4(2)
C12 C7 C13 O1 -125.60(15)
C8 C7 C13 O1 52.85(17)
C12 C7 C13 C14 -3.1(2)
C8 C7 C13 C14 175.31(13)
C12 C7 C13 C1 119.59(15)
C8 C7 C13 C1 -61.96(17)
C6 C1 C13 O1 -129.48(14)
C2 C1 C13 O1 51.86(16)
C6 C1 C13 C7 -12.2(2)
C2 C1 C13 C7 169.11(13)
C6 C1 C13 C14 113.43(15)
C2 C1 C13 C14 -65.24(16)
O1 C13 C14 C15 17.12(19)
C7 C13 C14 C15 -104.18(17)
C1 C13 C14 C15 130.11(15)
O1 C13 C14 C19 -160.50(13)
C7 C13 C14 C19 78.19(17)
C1 C13 C14 C19 -47.52(18)
C19 C14 C15 C16 -0.1(2)
C13 C14 C15 C16 -177.74(14)
C14 C15 C16 C17 -0.5(2)
C15 C16 C17 C18 0.5(2)
C15 C16 C17 C20 -179.15(14)
C16 C17 C18 C19 0.0(2)
C20 C17 C18 C19 179.66(14)
C17 C18 C19 C14 -0.5(2)
C15 C14 C19 C18 0.6(2)
C13 C14 C19 C18 178.30(15)
C16 C17 C20 C21 -175.87(16)
C18 C17 C20 C21 4.5(2)
C16 C17 C20 C25 4.0(2)
C18 C17 C20 C25 -175.70(16)
C25 C20 C21 C22 0.3(3)
C17 C20 C21 C22 -179.91(16)
C20 C21 C22 C23 -0.5(3)
C21 C22 C23 C24 0.4(3)
C22 C23 C24 C25 0.0(3)
C23 C24 C25 C20 -0.2(3)
C21 C20 C25 C24 0.1(3)
C17 C20 C25 C24 -179.72(15)
